data_7121146
loop_
_publ_author_name
'Pollard, Victoria A.'
'Orr, Samantha A.'
'McLellan, Ross'
'Kennedy, Alan R.'
'Hevia, Eva'
'Mulvey, Robert E.'

_publ_section_title
;
 Lithium diamidodihydridoaluminates: bimetallic cooperativity in catalytic
 hydroboration and metallation applications
;
_journal_name_full 'Chemical Communications'
_journal_paper_doi 10.1039/C7CC08214B
_journal_year 2018
_chemical_formula_moiety 'C24 H62 Al Li N2 O3 Si4'
_chemical_formula_sum 'C24 H62 Al Li N2 O3 Si4'
_chemical_formula_weight 573.03
_chemical_name_systematic
;
 ?
;
_space_group_crystal_system monoclinic
_space_group_IT_number 14
_space_group_name_Hall '-P 2ybc'
_space_group_name_H-M_alt 'P 1 21/c 1'
_symmetry_space_group_name_Hall '-P 2ybc'
_symmetry_space_group_name_H-M 'P 1 21/c 1'
_atom_sites_solution_hydrogens mixed
_atom_sites_solution_primary iterative
_audit_creation_date 2016-12-15
_audit_creation_method
;
Olex2 1.2
(compiled 2016.11.24 svn.r3356 for OlexSys, GUI svn.r5267)
;
_audit_update_record
;
2017-10-12 deposited with the CCDC.
2017-11-29 downloaded from the CCDC.
;
_cell_angle_alpha 90
_cell_angle_beta 90.154(3)
_cell_angle_gamma 90
_cell_formula_units_Z 4
_cell_length_a 19.1211(7)
_cell_length_b 11.6571(5)
_cell_length_c 16.3906(6)
_cell_measurement_reflns_used 10447
_cell_measurement_temperature 151.4
_cell_measurement_theta_max 29.4255
_cell_measurement_theta_min 3.0145
_cell_volume 3653.4(2)
_computing_cell_refinement
;
CrysAlisPro, Oxford Diffraction Ltd.,
Version 1.171.34.40 (release 27-08-2010 CrysAlis171 .NET)
(compiled Aug 27 2010,11:50:40)
;
_computing_data_collection
;
CrysAlisPro, Oxford Diffraction Ltd.,
Version 1.171.34.40 (release 27-08-2010 CrysAlis171 .NET)
(compiled Aug 27 2010,11:50:40)
;
_computing_data_reduction
;
CrysAlisPro, Oxford Diffraction Ltd.,
Version 1.171.34.40 (release 27-08-2010 CrysAlis171 .NET)
(compiled Aug 27 2010,11:50:40)
;
_computing_molecular_graphics 'Olex2 (Dolomanov et al., 2009)'
_computing_publication_material 'Olex2 (Dolomanov et al., 2009)'
_computing_structure_refinement 'olex2.refine (Bourhis et al., 2015)'
_computing_structure_solution 'olex2.solve (Bourhis et al., 2015)'
_diffrn_ambient_temperature 151.4
_diffrn_detector_area_resol_mean 16.0727
_diffrn_measured_fraction_theta_full 1.000
_diffrn_measured_fraction_theta_max 0.995
_diffrn_measurement_details
;
#__ type_ start__ end____ width___ exp.time_
  1 omega   -6.00   75.00   1.0000   50.0300
omega____ theta____ kappa____ phi______ frames
    -       19.3443 -122.0000   62.0000 81

#__ type_ start__ end____ width___ exp.time_
  2 omega   -6.00   86.00   1.0000   50.0300
omega____ theta____ kappa____ phi______ frames
    -       19.3443   37.0000  -90.0000 92

#__ type_ start__ end____ width___ exp.time_
  3 omega  -53.00   45.00   1.0000   50.0300
omega____ theta____ kappa____ phi______ frames
    -       19.3443  -37.0000   90.0000 98

#__ type_ start__ end____ width___ exp.time_
  4 omega   65.00   93.00   1.0000   50.0300
omega____ theta____ kappa____ phi______ frames
    -       19.3443 -151.0000 -124.0000 28

#__ type_ start__ end____ width___ exp.time_
  5 omega  -87.00   -9.00   1.0000   50.0300
omega____ theta____ kappa____ phi______ frames
    -      -20.1256  142.0000 -125.0000 78

#__ type_ start__ end____ width___ exp.time_
  6 omega  -11.00   89.00   1.0000   50.0300
omega____ theta____ kappa____ phi______ frames
    -       19.3443   77.0000   60.0000 100
;
_diffrn_measurement_device_type 'Xcalibur, Eos'
_diffrn_measurement_method '\w scans'
_diffrn_orient_matrix_UB_11 -0.0081787000
_diffrn_orient_matrix_UB_12 0.0553266000
_diffrn_orient_matrix_UB_13 -0.0152293000
_diffrn_orient_matrix_UB_21 0.0359904000
_diffrn_orient_matrix_UB_22 0.0148280000
_diffrn_orient_matrix_UB_23 0.0008226000
_diffrn_orient_matrix_UB_31 0.0037633000
_diffrn_orient_matrix_UB_32 -0.0204669000
_diffrn_orient_matrix_UB_33 -0.0405061000
_diffrn_radiation_monochromator graphite
_diffrn_radiation_type 'Mo K\a'
_diffrn_radiation_wavelength 0.7107
_diffrn_reflns_av_R_equivalents 0.0391
_diffrn_reflns_av_unetI/netI 0.0425
_diffrn_reflns_Laue_measured_fraction_full 1.000
_diffrn_reflns_Laue_measured_fraction_max 0.995
_diffrn_reflns_limit_h_max 24
_diffrn_reflns_limit_h_min -24
_diffrn_reflns_limit_k_max 15
_diffrn_reflns_limit_k_min -14
_diffrn_reflns_limit_l_max 21
_diffrn_reflns_limit_l_min -21
_diffrn_reflns_number 36740
_diffrn_reflns_point_group_measured_fraction_full 1.000
_diffrn_reflns_point_group_measured_fraction_max 0.995
_diffrn_reflns_theta_full 25.242
_diffrn_reflns_theta_max 28.000
_diffrn_reflns_theta_min 3.021
_diffrn_source 'Enhance (Mo) X-ray Source'
_exptl_absorpt_coefficient_mu 0.211
_exptl_absorpt_correction_T_max 1.00000
_exptl_absorpt_correction_T_min 0.86880
_exptl_absorpt_correction_type multi-scan
_exptl_absorpt_process_details
;
CrysAlisPro, Oxford Diffraction Ltd.,
Version 1.171.34.40 (release 27-08-2010 CrysAlis171 .NET)
(compiled Aug 27 2010,11:50:40)
Empirical absorption correction using spherical harmonics,
 implemented in SCALE3 ABSPACK scaling algorithm.
;
_exptl_crystal_colour colourless
_exptl_crystal_colour_primary colourless
_exptl_crystal_density_diffrn 1.042
_exptl_crystal_description plate
_exptl_crystal_F_000 1264
_exptl_crystal_size_max 0.5
_exptl_crystal_size_mid 0.4
_exptl_crystal_size_min 0.1
_refine_diff_density_max 0.440
_refine_diff_density_min -0.465
_refine_diff_density_rms 0.047
_refine_ls_extinction_method none
_refine_ls_goodness_of_fit_ref 1.014
_refine_ls_hydrogen_treatment mixed
_refine_ls_matrix_type full
_refine_ls_number_parameters 376
_refine_ls_number_reflns 8703
_refine_ls_number_restraints 150
_refine_ls_restrained_S_all 1.013
_refine_ls_R_factor_all 0.0801
_refine_ls_R_factor_gt 0.0527
_refine_ls_shift/su_max 0.001
_refine_ls_shift/su_mean 0.000
_refine_ls_structure_factor_coef Fsqd
_refine_ls_weighting_details
;
 w=1/[\s^2^(Fo^2^)+(0.0540P)^2^+1.9900P]
 where P=(Fo^2^+2Fc^2^)/3
;
_refine_ls_weighting_scheme calc
_refine_ls_wR_factor_gt 0.1181
_refine_ls_wR_factor_ref 0.1345
_reflns_Friedel_coverage 0.000
_reflns_number_gt 6410
_reflns_number_total 8703
_reflns_threshold_expression 'I > 2\s(I)'
_cod_data_source_file c7cc08214b2.cif
_cod_data_source_block RMSO22
_cod_database_code 7121146
_shelxl_version_number 2013-2
_shelx_space_group_comment
;
The symmetry employed for this shelxl refinement is uniquely defined
by the following loop, which should always be used as a source of
symmetry information in preference to the above space-group names.
They are only intended as comments.
;
_reflns_odcompleteness_completeness 99.79
_reflns_odcompleteness_iscentric 1
_reflns_odcompleteness_theta 27.01
_olex2_refinement_description
;
1. Twinned data refinement
 Scales: 0.95319 0.04681
2. Fixed Uiso
 At 1.2 times of:
  All C(H,H) groups
 At 1.5 times of:
  All C(H,H,H) groups
3. Restrained distances
 C15-C16 = C15-C14 = C13-C14
 1.53 with sigma of 0.01
 C15A-C16A = C15A-C14A = C13A-C14A
 1.53 with sigma of 0.01
 C23-C24 = C23-C22 = C22-C21
 1.53 with sigma of 0.01
 C23A-C24A = C23A-C22A = C22A-C21A
 1.53 with sigma of 0.01
 C17-C18 = C18-C19 = C19-C20
 1.53 with sigma of 0.01
 C17A-C18A = C18A-C19A = C19A-C20A
 1.53 with sigma of 0.01
 O1-C13 = O1-C16 = O1-C13A = O1-C16A
 1.43 with sigma of 0.01
 O2-C17 = O2-C20 = O2-C17A = O2-C20A
 1.43 with sigma of 0.01
 O3-C21 = O3-C24 = O3-C21A = O3-C24A
 1.43 with sigma of 0.01
4. Rigid bond restraints
 O2, C17, C18, C19, C20
 with sigma for 1-2 distances of 0.01 and sigma for 1-3 distances of 0.01
 O1, C13, C14, C15, C16
 with sigma for 1-2 distances of 0.01 and sigma for 1-3 distances of 0.01
 O3, C21, C22, C23, C24
 with sigma for 1-2 distances of 0.01 and sigma for 1-3 distances of 0.01
5. Uiso/Uaniso restraints and constraints
O2 \\sim C17 \\sim C18 \\sim C19 \\sim C20: within 1.7A with sigma of 0.02 and
sigma for terminal atoms of 0.02
O1 \\sim C13 \\sim C14 \\sim C15 \\sim C16: within 1.7A with sigma of 0.02 and
sigma for terminal atoms of 0.02
O3 \\sim C21 \\sim C22 \\sim C23 \\sim C24: within 1.7A with sigma of 0.02 and
sigma for terminal atoms of 0.02
Uanis(C13) = Uanis(C13A)
Uanis(C14) = Uanis(C14A)
Uanis(C15) = Uanis(C15A)
Uanis(C16) = Uanis(C16A)
Uanis(C17) = Uanis(C17A)
Uanis(C18) = Uanis(C18A)
Uanis(C19) = Uanis(C19A)
Uanis(C20) = Uanis(C20A)
Uanis(C21) = Uanis(C21A)
Uanis(C22) = Uanis(C22A)
Uanis(C23) = Uanis(C23A)
Uanis(C24) = Uanis(C24A)
6. Others
 Sof(C13A)=Sof(H13C)=Sof(H13D)=Sof(C14A)=Sof(H14C)=Sof(H14D)=Sof(C15A)=
 Sof(H15C)=Sof(H15D)=Sof(C16A)=Sof(H16C)=Sof(H16D)=1-FVAR(1)
 Sof(C13)=Sof(H13A)=Sof(H13B)=Sof(C14)=Sof(H14A)=Sof(H14B)=Sof(C15)=Sof(H15A)=
 Sof(H15B)=Sof(C16)=Sof(H16A)=Sof(H16B)=FVAR(1)
 Sof(C17A)=Sof(H17C)=Sof(H17D)=Sof(C18A)=Sof(H18C)=Sof(H18D)=Sof(C19A)=
 Sof(H19C)=Sof(H19D)=Sof(C20A)=Sof(H20C)=Sof(H20D)=1-FVAR(2)
 Sof(C17)=Sof(H17A)=Sof(H17B)=Sof(C18)=Sof(H18A)=Sof(H18B)=Sof(C19)=Sof(H19A)=
 Sof(H19B)=Sof(C20)=Sof(H20A)=Sof(H20B)=FVAR(2)
 Sof(C21A)=Sof(H21C)=Sof(H21D)=Sof(C23A)=Sof(H23C)=Sof(H23D)=Sof(C22A)=
 Sof(H22C)=Sof(H22D)=Sof(C24A)=Sof(H24C)=Sof(H24D)=1-FVAR(3)
 Sof(C21)=Sof(H21A)=Sof(H21B)=Sof(C22)=Sof(H22A)=Sof(H22B)=Sof(C23)=Sof(H23A)=
 Sof(H23B)=Sof(C24)=Sof(H24A)=Sof(H24B)=FVAR(3)
7.a Secondary CH2 refined with riding coordinates:
 C13(H13A,H13B), C14(H14A,H14B), C15(H15A,H15B), C16(H16A,H16B), C17(H17A,
 H17B), C18(H18A,H18B), C19(H19A,H19B), C20(H20A,H20B), C21(H21A,H21B),
 C22(H22A,H22B), C23(H23A,H23B), C24(H24A,H24B), C13A(H13C,H13D), C14A(H14C,
 H14D), C15A(H15C,H15D), C16A(H16C,H16D), C17A(H17C,H17D), C18A(H18C,H18D),
 C19A(H19C,H19D), C20A(H20C,H20D), C21A(H21C,H21D), C23A(H23C,H23D), C22A(H22C,
 H22D), C24A(H24C,H24D)
7.b Idealised Me refined as rotating group:
 C4(H4A,H4B,H4C), C5(H5A,H5B,H5C), C1(H1A,H1B,H1C), C6(H6A,H6B,H6C), C2(H2A,
 H2B,H2C), C7(H7A,H7B,H7C), C3(H3A,H3B,H3C), C11(H11A,H11B,H11C), C8(H8A,H8B,
 H8C), C12(H12A,H12B,H12C), C10(H10A,H10B,H10C), C9(H9A,H9B,H9C)
;
_olex2_submission_original_sample_id RMSO22
_olex2_submission_special_instructions 'No special instructions were received'

loop_
_space_group_symop_operation_xyz
'x, y, z'
'-x, y+1/2, -z+1/2'
'-x, -y, -z'
'x, -y-1/2, z-1/2'

loop_
_atom_site_label
_atom_site_type_symbol
_atom_site_fract_x
_atom_site_fract_y
_atom_site_fract_z
_atom_site_U_iso_or_equiv
_atom_site_adp_type
_atom_site_occupancy
_atom_site_site_symmetry_order
_atom_site_calc_flag
_atom_site_refinement_flags_posn
_atom_site_refinement_flags_adp
_atom_site_refinement_flags_occupancy
_atom_site_disorder_assembly
_atom_site_disorder_group
Li1 Li 0.7439(2) 0.2602(3) 0.3789(2) 0.0393(9) Uani 1 1 d . . . . .
Al1 Al 0.74683(3) 0.51946(6) 0.29198(4) 0.03003(15) Uani 1 1 d . . . . .
Si1 Si 0.90401(3) 0.53262(6) 0.26848(4) 0.04311(18) Uani 1 1 d . . . . .
Si2 Si 0.84395(3) 0.69169(5) 0.39263(4) 0.03241(15) Uani 1 1 d . . . . .
Si3 Si 0.64973(4) 0.70540(7) 0.22402(5) 0.0501(2) Uani 1 1 d . . . . .
Si4 Si 0.60068(4) 0.55667(7) 0.36220(6) 0.0599(2) Uani 1 1 d . . . . .
O1 O 0.81840(9) 0.23538(15) 0.45632(11) 0.0502(4) Uani 1 1 d D U . . .
O3 O 0.66569(10) 0.18803(16) 0.43102(11) 0.0534(5) Uani 1 1 d D U . . .
O2 O 0.75851(10) 0.16583(15) 0.28354(10) 0.0473(4) Uani 1 1 d D U . . .
N1 N 0.83268(9) 0.58735(15) 0.31985(10) 0.0294(4) Uani 1 1 d . . . . .
N2 N 0.66549(9) 0.60716(16) 0.30028(12) 0.0354(4) Uani 1 1 d . . . . .
C4 C 0.90907(15) 0.8038(2) 0.3611(2) 0.0585(7) Uani 1 1 d . . . . .
H4A H 0.9549 0.7680 0.3533 0.088 Uiso 1 1 calc GR . . . .
H4B H 0.9125 0.8627 0.4036 0.088 Uiso 1 1 calc GR . . . .
H4C H 0.8938 0.8393 0.3098 0.088 Uiso 1 1 calc GR . . . .
C5 C 0.76387(13) 0.7778(2) 0.41457(17) 0.0497(6) Uani 1 1 d . . . . .
H5A H 0.7475 0.8145 0.3642 0.075 Uiso 1 1 calc GR . . . .
H5B H 0.7749 0.8368 0.4552 0.075 Uiso 1 1 calc GR . . . .
H5C H 0.7272 0.7273 0.4358 0.075 Uiso 1 1 calc GR . . . .
C1 C 0.89308(14) 0.3781(2) 0.23919(17) 0.0508(7) Uani 1 1 d . . . . .
H1A H 0.8759 0.3345 0.2862 0.076 Uiso 1 1 calc GR . . . .
H1B H 0.9382 0.3468 0.2218 0.076 Uiso 1 1 calc GR . . . .
H1C H 0.8594 0.3721 0.1942 0.076 Uiso 1 1 calc GR . . . .
C6 C 0.87172(17) 0.6310(2) 0.49329(16) 0.0565(7) Uani 1 1 d . . . . .
H6A H 0.8357 0.5783 0.5132 0.085 Uiso 1 1 calc GR . . . .
H6B H 0.8781 0.6935 0.5326 0.085 Uiso 1 1 calc GR . . . .
H6C H 0.9159 0.5894 0.4868 0.085 Uiso 1 1 calc GR . . . .
C2 C 0.9217(2) 0.6136(3) 0.1722(2) 0.0920(14) Uani 1 1 d . . . . .
H2A H 0.8810 0.6081 0.1359 0.138 Uiso 1 1 calc GR . . . .
H2B H 0.9627 0.5809 0.1450 0.138 Uiso 1 1 calc GR . . . .
H2C H 0.9307 0.6944 0.1852 0.138 Uiso 1 1 calc GR . . . .
C7 C 0.62009(17) 0.8491(2) 0.2610(2) 0.0658(9) Uani 1 1 d . . . . .
H7A H 0.5770 0.8403 0.2927 0.099 Uiso 1 1 calc GR . . . .
H7B H 0.6112 0.8994 0.2142 0.099 Uiso 1 1 calc GR . . . .
H7C H 0.6565 0.8830 0.2956 0.099 Uiso 1 1 calc GR . . . .
C3 C 0.98731(14) 0.5319(3) 0.3298(2) 0.0737(10) Uani 1 1 d . . . . .
H3A H 1.0010 0.6109 0.3424 0.110 Uiso 1 1 calc GR . . . .
H3B H 1.0244 0.4947 0.2983 0.110 Uiso 1 1 calc GR . . . .
H3C H 0.9799 0.4896 0.3808 0.110 Uiso 1 1 calc GR . . . .
C11 C 0.56729(18) 0.4141(3) 0.3266(3) 0.0933(13) Uani 1 1 d . . . . .
H11A H 0.5471 0.4221 0.2719 0.140 Uiso 1 1 calc GR . . . .
H11B H 0.5313 0.3866 0.3643 0.140 Uiso 1 1 calc GR . . . .
H11C H 0.6060 0.3590 0.3250 0.140 Uiso 1 1 calc GR . . . .
C8 C 0.7312(2) 0.7331(4) 0.1641(2) 0.0874(12) Uani 1 1 d . . . . .
H8A H 0.7693 0.7539 0.2014 0.131 Uiso 1 1 calc GR . . . .
H8B H 0.7229 0.7962 0.1257 0.131 Uiso 1 1 calc GR . . . .
H8C H 0.7440 0.6638 0.1337 0.131 Uiso 1 1 calc GR . . . .
C12 C 0.5219(2) 0.6536(4) 0.3667(4) 0.138(2) Uani 1 1 d . . . . .
H12A H 0.5351 0.7270 0.3915 0.208 Uiso 1 1 calc GR . . . .
H12B H 0.4853 0.6173 0.3995 0.208 Uiso 1 1 calc GR . . . .
H12C H 0.5042 0.6670 0.3113 0.208 Uiso 1 1 calc GR . . . .
C10 C 0.6310(2) 0.5413(3) 0.4700(2) 0.0878(13) Uani 1 1 d . . . . .
H10A H 0.6745 0.4970 0.4713 0.132 Uiso 1 1 calc GR . . . .
H10B H 0.5951 0.5014 0.5018 0.132 Uiso 1 1 calc GR . . . .
H10C H 0.6392 0.6175 0.4934 0.132 Uiso 1 1 calc GR . . . .
C9 C 0.5806(3) 0.6558(4) 0.1508(3) 0.1167(19) Uani 1 1 d . . . . .
H9A H 0.5953 0.5836 0.1255 0.175 Uiso 1 1 calc GR . . . .
H9B H 0.5737 0.7141 0.1085 0.175 Uiso 1 1 calc GR . . . .
H9C H 0.5367 0.6438 0.1803 0.175 Uiso 1 1 calc GR . . . .
C13 C 0.8344(7) 0.1256(11) 0.4920(13) 0.0541(19) Uani 0.688(6) 1 d D U P A 1
H13A H 0.8164 0.0618 0.4581 0.065 Uiso 0.688(6) 1 calc R . P A 1
H13B H 0.8152 0.1189 0.5479 0.065 Uiso 0.688(6) 1 calc R . P A 1
C14 C 0.9142(6) 0.1281(5) 0.4928(8) 0.0615(14) Uani 0.688(6) 1 d D U P A 1
H14A H 0.9318 0.1162 0.5491 0.074 Uiso 0.688(6) 1 calc R . P A 1
H14B H 0.9329 0.0662 0.4578 0.074 Uiso 0.688(6) 1 calc R . P A 1
C15 C 0.9377(2) 0.2432(4) 0.4614(4) 0.0621(12) Uani 0.688(6) 1 d D U P A 1
H15A H 0.9511 0.2389 0.4032 0.074 Uiso 0.688(6) 1 calc R . P A 1
H15B H 0.9778 0.2730 0.4935 0.074 Uiso 0.688(6) 1 calc R . P A 1
C16 C 0.8730(2) 0.3176(4) 0.4730(3) 0.0451(10) Uani 0.688(6) 1 d D U P A 1
H16A H 0.8700 0.3478 0.5294 0.054 Uiso 0.688(6) 1 calc R . P A 1
H16B H 0.8719 0.3822 0.4339 0.054 Uiso 0.688(6) 1 calc R . P A 1
C17 C 0.7240(6) 0.1863(11) 0.2061(5) 0.0541(18) Uani 0.680(11) 1 d D U P B 1
H17A H 0.7391 0.2609 0.1831 0.065 Uiso 0.680(11) 1 calc R . P B 1
H17B H 0.6726 0.1882 0.2135 0.065 Uiso 0.680(11) 1 calc R . P B 1
C18 C 0.7440(4) 0.0901(7) 0.1497(5) 0.0613(17) Uani 0.680(11) 1 d D U P B 1
H18A H 0.7450 0.1149 0.0919 0.074 Uiso 0.680(11) 1 calc R . P B 1
H18B H 0.7127 0.0230 0.1555 0.074 Uiso 0.680(11) 1 calc R . P B 1
C19 C 0.8181(3) 0.0657(8) 0.1833(4) 0.0594(16) Uani 0.680(11) 1 d D U P B 1
H19A H 0.8345 -0.0116 0.1671 0.071 Uiso 0.680(11) 1 calc R . P B 1
H19B H 0.8521 0.1238 0.1641 0.071 Uiso 0.680(11) 1 calc R . P B 1
C20 C 0.8073(5) 0.0736(8) 0.2742(5) 0.0514(16) Uani 0.680(11) 1 d D U P B 1
H20A H 0.7879 0.0011 0.2960 0.062 Uiso 0.680(11) 1 calc R . P B 1
H20B H 0.8518 0.0907 0.3026 0.062 Uiso 0.680(11) 1 calc R . P B 1
C21 C 0.6416(6) 0.0799(10) 0.3993(9) 0.072(2) Uani 0.515(5) 1 d D U P C 1
H21A H 0.6807 0.0242 0.3983 0.087 Uiso 0.515(5) 1 calc R . P C 1
H21B H 0.6241 0.0899 0.3429 0.087 Uiso 0.515(5) 1 calc R . P C 1
C22 C 0.5843(5) 0.0360(9) 0.4528(6) 0.074(2) Uani 0.515(5) 1 d D U P C 1
H22A H 0.5412 0.0214 0.4207 0.089 Uiso 0.515(5) 1 calc R . P C 1
H22B H 0.5984 -0.0358 0.4805 0.089 Uiso 0.515(5) 1 calc R . P C 1
C23 C 0.5732(4) 0.1294(5) 0.5125(4) 0.0607(12) Uani 0.515(5) 1 d D U P C 1
H23A H 0.5627 0.0976 0.5671 0.073 Uiso 0.515(5) 1 calc R . P C 1
H23B H 0.5339 0.1791 0.4953 0.073 Uiso 0.515(5) 1 calc R . P C 1
C24 C 0.6419(7) 0.1974(10) 0.5141(6) 0.069(2) Uani 0.515(5) 1 d D U P C 1
H24A H 0.6339 0.2784 0.5295 0.082 Uiso 0.515(5) 1 calc R . P C 1
H24B H 0.6760 0.1629 0.5526 0.082 Uiso 0.515(5) 1 calc R . P C 1
C13A C 0.8338(17) 0.132(3) 0.500(3) 0.0541(19) Uani 0.312(6) 1 d D . P A 2
H13C H 0.8050 0.0691 0.4771 0.065 Uiso 0.312(6) 1 calc R . P A 2
H13D H 0.8197 0.1424 0.5577 0.065 Uiso 0.312(6) 1 calc R . P A 2
C14A C 0.9106(15) 0.0955(13) 0.498(2) 0.0615(14) Uani 0.312(6) 1 d D . P A 2
H14C H 0.9240 0.0447 0.5439 0.074 Uiso 0.312(6) 1 calc R . P A 2
H14D H 0.9248 0.0616 0.4453 0.074 Uiso 0.312(6) 1 calc R . P A 2
C15A C 0.9349(5) 0.2186(10) 0.5091(8) 0.0621(12) Uani 0.312(6) 1 d D . P A 2
H15C H 0.9840 0.2277 0.4911 0.074 Uiso 0.312(6) 1 calc R . P A 2
H15D H 0.9314 0.2422 0.5670 0.074 Uiso 0.312(6) 1 calc R . P A 2
C16A C 0.8858(5) 0.2892(9) 0.4560(7) 0.0451(10) Uani 0.312(6) 1 d D . P A 2
H16C H 0.8822 0.3683 0.4776 0.054 Uiso 0.312(6) 1 calc R . P A 2
H16D H 0.9040 0.2932 0.3995 0.054 Uiso 0.312(6) 1 calc R . P A 2
C17A C 0.7163(12) 0.171(3) 0.2108(9) 0.0541(18) Uani 0.320(11) 1 d D . P B 2
H17C H 0.7055 0.2513 0.1954 0.065 Uiso 0.320(11) 1 calc R . P B 2
H17D H 0.6722 0.1277 0.2171 0.065 Uiso 0.320(11) 1 calc R . P B 2
C18A C 0.7647(9) 0.1145(14) 0.1488(12) 0.0613(17) Uani 0.320(11) 1 d D . P B 2
H18C H 0.7989 0.1704 0.1272 0.074 Uiso 0.320(11) 1 calc R . P B 2
H18D H 0.7375 0.0821 0.1027 0.074 Uiso 0.320(11) 1 calc R . P B 2
C19A C 0.8017(9) 0.0194(13) 0.1967(9) 0.0594(16) Uani 0.320(11) 1 d D . P B 2
H19C H 0.7707 -0.0469 0.2074 0.071 Uiso 0.320(11) 1 calc R . P B 2
H19D H 0.8451 -0.0068 0.1696 0.071 Uiso 0.320(11) 1 calc R . P B 2
C20A C 0.8163(10) 0.089(2) 0.2730(13) 0.0514(16) Uani 0.320(11) 1 d D . P B 2
H20C H 0.8210 0.0381 0.3209 0.062 Uiso 0.320(11) 1 calc R . P B 2
H20D H 0.8603 0.1330 0.2668 0.062 Uiso 0.320(11) 1 calc R . P B 2
C21A C 0.6233(7) 0.0956(10) 0.3996(8) 0.072(2) Uani 0.485(5) 1 d D . P C 2
H21C H 0.6495 0.0475 0.3604 0.087 Uiso 0.485(5) 1 calc R . P C 2
H21D H 0.5801 0.1245 0.3732 0.087 Uiso 0.485(5) 1 calc R . P C 2
C23A C 0.6138(4) 0.1136(5) 0.5480(4) 0.0607(12) Uani 0.485(5) 1 d D . P C 2
H23C H 0.6511 0.0896 0.5865 0.073 Uiso 0.485(5) 1 calc R . P C 2
H23D H 0.5691 0.1206 0.5778 0.073 Uiso 0.485(5) 1 calc R . P C 2
C22A C 0.6076(6) 0.0316(10) 0.4774(6) 0.074(2) Uani 0.485(5) 1 d D . P C 2
H22C H 0.5597 -0.0005 0.4751 0.089 Uiso 0.485(5) 1 calc R . P C 2
H22D H 0.6410 -0.0325 0.4843 0.089 Uiso 0.485(5) 1 calc R . P C 2
C24A C 0.6328(8) 0.2251(9) 0.5048(6) 0.069(2) Uani 0.485(5) 1 d D . P C 2
H24C H 0.5905 0.2711 0.4929 0.082 Uiso 0.485(5) 1 calc R . P C 2
H24D H 0.6653 0.2716 0.5384 0.082 Uiso 0.485(5) 1 calc R . P C 2
H H 0.7365(13) 0.412(2) 0.3521(15) 0.047(7) Uiso 1 1 d . . . . .
HA H 0.7507(13) 0.470(2) 0.2047(15) 0.049(7) Uiso 1 1 d . . . . .

loop_
_atom_site_aniso_label
_atom_site_aniso_U_11
_atom_site_aniso_U_22
_atom_site_aniso_U_33
_atom_site_aniso_U_23
_atom_site_aniso_U_13
_atom_site_aniso_U_12
Li1 0.040(2) 0.036(2) 0.042(2) -0.0005(16) 0.0034(16) 0.0000(17)
Al1 0.0261(3) 0.0276(3) 0.0363(3) -0.0035(3) -0.0014(2) 0.0022(3)
Si1 0.0311(3) 0.0459(4) 0.0525(4) 0.0032(3) 0.0168(3) 0.0022(3)
Si2 0.0286(3) 0.0301(3) 0.0385(3) 0.0012(2) -0.0026(2) -0.0058(2)
Si3 0.0561(5) 0.0437(4) 0.0503(4) -0.0064(3) -0.0208(3) 0.0163(3)
Si4 0.0314(4) 0.0457(5) 0.1027(7) 0.0011(4) 0.0186(4) 0.0016(3)
O1 0.0449(10) 0.0490(11) 0.0566(11) 0.0152(8) -0.0113(8) -0.0092(8)
O3 0.0536(11) 0.0482(11) 0.0585(11) -0.0109(8) 0.0152(8) -0.0206(9)
O2 0.0595(11) 0.0424(10) 0.0399(9) -0.0023(7) 0.0018(8) 0.0140(8)
N1 0.0243(9) 0.0304(10) 0.0335(9) 0.0007(7) 0.0044(7) -0.0014(7)
N2 0.0274(9) 0.0294(10) 0.0496(11) -0.0076(8) -0.0056(8) 0.0039(8)
C4 0.0473(16) 0.0387(15) 0.090(2) 0.0018(14) 0.0062(14) -0.0139(12)
C5 0.0420(14) 0.0477(16) 0.0594(16) -0.0222(12) -0.0010(11) -0.0012(12)
C1 0.0422(14) 0.0554(17) 0.0548(15) -0.0099(12) 0.0121(11) 0.0125(12)
C6 0.078(2) 0.0453(16) 0.0461(15) -0.0019(12) -0.0190(13) -0.0039(14)
C2 0.108(3) 0.082(3) 0.087(2) 0.025(2) 0.068(2) 0.019(2)
C7 0.0625(19) 0.0432(17) 0.092(2) -0.0056(15) -0.0245(16) 0.0176(14)
C3 0.0247(13) 0.074(2) 0.122(3) -0.018(2) 0.0015(15) 0.0039(14)
C11 0.0441(18) 0.066(2) 0.170(4) 0.007(2) -0.023(2) -0.0224(17)
C8 0.112(3) 0.090(3) 0.060(2) 0.0388(18) 0.0172(19) 0.039(2)
C12 0.066(3) 0.097(3) 0.253(7) 0.044(4) 0.083(3) 0.035(2)
C10 0.121(3) 0.065(2) 0.078(2) -0.0009(18) 0.054(2) -0.022(2)
C9 0.146(4) 0.086(3) 0.118(3) -0.035(2) -0.094(3) 0.035(3)
C13 0.0615(18) 0.053(2) 0.048(4) 0.013(2) -0.0065(19) 0.0020(16)
C14 0.063(2) 0.057(4) 0.065(3) 0.008(4) -0.0024(18) 0.018(4)
C15 0.046(2) 0.067(3) 0.073(3) 0.007(3) -0.006(2) -0.0011(19)
C16 0.052(2) 0.042(3) 0.041(2) -0.0162(17) 0.0011(16) -0.0013(17)
C17 0.066(3) 0.046(4) 0.0503(17) -0.0015(17) -0.0114(18) 0.008(2)
C18 0.054(4) 0.079(4) 0.0510(18) -0.016(3) -0.010(3) 0.003(3)
C19 0.058(3) 0.069(5) 0.052(3) -0.017(3) 0.003(2) 0.014(3)
C20 0.065(3) 0.039(3) 0.0502(15) -0.0033(18) 0.0012(17) 0.013(2)
C21 0.056(6) 0.063(3) 0.098(3) -0.027(2) 0.022(3) -0.029(4)
C22 0.078(6) 0.066(3) 0.078(5) -0.009(3) 0.011(4) -0.042(4)
C23 0.063(3) 0.058(3) 0.062(3) 0.005(2) 0.015(2) -0.011(3)
C24 0.087(4) 0.054(5) 0.065(3) -0.011(3) 0.030(3) -0.015(3)
C13A 0.0615(18) 0.053(2) 0.048(4) 0.013(2) -0.0065(19) 0.0020(16)
C14A 0.063(2) 0.057(4) 0.065(3) 0.008(4) -0.0024(18) 0.018(4)
C15A 0.046(2) 0.067(3) 0.073(3) 0.007(3) -0.006(2) -0.0011(19)
C16A 0.052(2) 0.042(3) 0.041(2) -0.0162(17) 0.0011(16) -0.0013(17)
C17A 0.066(3) 0.046(4) 0.0503(17) -0.0015(17) -0.0114(18) 0.008(2)
C18A 0.054(4) 0.079(4) 0.0510(18) -0.016(3) -0.010(3) 0.003(3)
C19A 0.058(3) 0.069(5) 0.052(3) -0.017(3) 0.003(2) 0.014(3)
C20A 0.065(3) 0.039(3) 0.0502(15) -0.0033(18) 0.0012(17) 0.013(2)
C21A 0.056(6) 0.063(3) 0.098(3) -0.027(2) 0.022(3) -0.029(4)
C23A 0.063(3) 0.058(3) 0.062(3) 0.005(2) 0.015(2) -0.011(3)
C22A 0.078(6) 0.066(3) 0.078(5) -0.009(3) 0.011(4) -0.042(4)
C24A 0.087(4) 0.054(5) 0.065(3) -0.011(3) 0.030(3) -0.015(3)

loop_
_atom_type_symbol
_atom_type_description
_atom_type_scat_dispersion_real
_atom_type_scat_dispersion_imag
_atom_type_scat_source
C C 0.0033 0.0016 'International Tables Vol C Tables 4.2.6.8 and 6.1.1.4'
H H 0.0000 0.0000 'International Tables Vol C Tables 4.2.6.8 and 6.1.1.4'
Al Al 0.0645 0.0514 'International Tables Vol C Tables 4.2.6.8 and 6.1.1.4'
Li Li -0.0003 0.0001 'International Tables Vol C Tables 4.2.6.8 and 6.1.1.4'
N N 0.0061 0.0033 'International Tables Vol C Tables 4.2.6.8 and 6.1.1.4'
O O 0.0106 0.0060 'International Tables Vol C Tables 4.2.6.8 and 6.1.1.4'
Si Si 0.0817 0.0704 'International Tables Vol C Tables 4.2.6.8 and 6.1.1.4'

loop_
_geom_angle_atom_site_label_1
_geom_angle_atom_site_label_2
_geom_angle_atom_site_label_3
_geom_angle
O1 Li1 O2 109.9(2)
O1 Li1 H 111.1(8)
O3 Li1 O1 102.5(2)
O3 Li1 O2 103.0(2)
O3 Li1 H 118.1(8)
O2 Li1 H 111.6(8)
N1 Al1 H 106.8(9)
N1 Al1 HA 109.9(9)
N2 Al1 N1 118.65(8)
N2 Al1 H 106.2(9)
N2 Al1 HA 108.4(9)
H Al1 HA 106.2(13)
N1 Si1 C1 113.08(10)
N1 Si1 C2 111.71(13)
N1 Si1 C3 114.18(12)
C1 Si1 C3 103.06(14)
C2 Si1 C1 106.81(16)
C2 Si1 C3 107.35(19)
N1 Si2 C4 112.57(12)
N1 Si2 C5 114.40(10)
N1 Si2 C6 112.31(11)
C5 Si2 C4 102.92(13)
C5 Si2 C6 105.33(14)
C6 Si2 C4 108.62(14)
N2 Si3 C7 114.41(13)
N2 Si3 C8 110.60(12)
N2 Si3 C9 112.42(17)
C7 Si3 C8 105.60(18)
C7 Si3 C9 105.67(16)
C8 Si3 C9 107.7(2)
N2 Si4 C11 111.58(16)
N2 Si4 C12 113.43(16)
N2 Si4 C10 111.82(14)
C11 Si4 C12 105.8(2)
C10 Si4 C11 108.32(18)
C10 Si4 C12 105.5(2)
C13 O1 Li1 123.8(8)
C13 O1 C16 111.1(8)
C16 O1 Li1 124.0(3)
C13A O1 Li1 127.3(19)
C13A O1 C16A 100.8(16)
C16A O1 Li1 126.5(5)
C21 O3 Li1 118.2(5)
C21 O3 C24 107.8(7)
C24 O3 Li1 129.5(5)
C21A O3 Li1 127.3(6)
C24A O3 Li1 126.0(5)
C24A O3 C21A 106.3(7)
C17 O2 Li1 123.3(4)
C20 O2 Li1 127.5(4)
C20 O2 C17 109.0(6)
C17A O2 Li1 124.4(10)
C20A O2 Li1 124.4(7)
C20A O2 C17A 110.9(12)
Si1 N1 Al1 114.63(10)
Si2 N1 Al1 125.16(10)
Si2 N1 Si1 120.17(10)
Si3 N2 Al1 117.12(11)
Si4 N2 Al1 117.42(11)
Si4 N2 Si3 122.32(11)
Si2 C4 H4A 109.5
Si2 C4 H4B 109.5
Si2 C4 H4C 109.5
H4A C4 H4B 109.5
H4A C4 H4C 109.5
H4B C4 H4C 109.5
Si2 C5 H5A 109.5
Si2 C5 H5B 109.5
Si2 C5 H5C 109.5
H5A C5 H5B 109.5
H5A C5 H5C 109.5
H5B C5 H5C 109.5
Si1 C1 H1A 109.5
Si1 C1 H1B 109.5
Si1 C1 H1C 109.5
H1A C1 H1B 109.5
H1A C1 H1C 109.5
H1B C1 H1C 109.5
Si2 C6 H6A 109.5
Si2 C6 H6B 109.5
Si2 C6 H6C 109.5
H6A C6 H6B 109.5
H6A C6 H6C 109.5
H6B C6 H6C 109.5
Si1 C2 H2A 109.5
Si1 C2 H2B 109.5
Si1 C2 H2C 109.5
H2A C2 H2B 109.5
H2A C2 H2C 109.5
H2B C2 H2C 109.5
Si3 C7 H7A 109.5
Si3 C7 H7B 109.5
Si3 C7 H7C 109.5
H7A C7 H7B 109.5
H7A C7 H7C 109.5
H7B C7 H7C 109.5
Si1 C3 H3A 109.5
Si1 C3 H3B 109.5
Si1 C3 H3C 109.5
H3A C3 H3B 109.5
H3A C3 H3C 109.5
H3B C3 H3C 109.5
Si4 C11 H11A 109.5
Si4 C11 H11B 109.5
Si4 C11 H11C 109.5
H11A C11 H11B 109.5
H11A C11 H11C 109.5
H11B C11 H11C 109.5
Si3 C8 H8A 109.5
Si3 C8 H8B 109.5
Si3 C8 H8C 109.5
H8A C8 H8B 109.5
H8A C8 H8C 109.5
H8B C8 H8C 109.5
Si4 C12 H12A 109.5
Si4 C12 H12B 109.5
Si4 C12 H12C 109.5
H12A C12 H12B 109.5
H12A C12 H12C 109.5
H12B C12 H12C 109.5
Si4 C10 H10A 109.5
Si4 C10 H10B 109.5
Si4 C10 H10C 109.5
H10A C10 H10B 109.5
H10A C10 H10C 109.5
H10B C10 H10C 109.5
Si3 C9 H9A 109.5
Si3 C9 H9B 109.5
Si3 C9 H9C 109.5
H9A C9 H9B 109.5
H9A C9 H9C 109.5
H9B C9 H9C 109.5
O1 C13 H13A 111.5
O1 C13 H13B 111.5
O1 C13 C14 101.4(8)
H13A C13 H13B 109.3
C14 C13 H13A 111.5
C14 C13 H13B 111.5
C13 C14 H14A 110.0
C13 C14 H14B 110.0
H14A C14 H14B 108.4
C15 C14 C13 108.3(7)
C15 C14 H14A 110.0
C15 C14 H14B 110.0
C14 C15 H15A 111.2
C14 C15 H15B 111.2
C14 C15 C16 102.8(5)
H15A C15 H15B 109.1
C16 C15 H15A 111.2
C16 C15 H15B 111.2
O1 C16 C15 100.7(3)
O1 C16 H16A 111.6
O1 C16 H16B 111.6
C15 C16 H16A 111.6
C15 C16 H16B 111.6
H16A C16 H16B 109.4
O2 C17 H17A 110.2
O2 C17 H17B 110.2
O2 C17 C18 107.4(7)
H17A C17 H17B 108.5
C18 C17 H17A 110.2
C18 C17 H17B 110.2
C17 C18 H18A 112.0
C17 C18 H18B 112.0
C17 C18 C19 98.8(7)
H18A C18 H18B 109.7
C19 C18 H18A 112.0
C19 C18 H18B 112.0
C18 C19 H19A 111.3
C18 C19 H19B 111.3
H19A C19 H19B 109.2
C20 C19 C18 102.3(6)
C20 C19 H19A 111.3
C20 C19 H19B 111.3
O2 C20 C19 104.0(6)
O2 C20 H20A 111.0
O2 C20 H20B 111.0
C19 C20 H20A 111.0
C19 C20 H20B 111.0
H20A C20 H20B 109.0
O3 C21 H21A 109.9
O3 C21 H21B 109.9
O3 C21 C22 108.8(8)
H21A C21 H21B 108.3
C22 C21 H21A 109.9
C22 C21 H21B 109.9
C21 C22 H22A 111.0
C21 C22 H22B 111.0
H22A C22 H22B 109.0
C23 C22 C21 104.0(7)
C23 C22 H22A 111.0
C23 C22 H22B 111.0
C22 C23 H23A 110.6
C22 C23 H23B 110.6
C22 C23 C24 105.5(6)
H23A C23 H23B 108.8
C24 C23 H23A 110.6
C24 C23 H23B 110.6
O3 C24 C23 102.5(7)
O3 C24 H24A 111.3
O3 C24 H24B 111.3
C23 C24 H24A 111.3
C23 C24 H24B 111.3
H24A C24 H24B 109.2
O1 C13A H13C 108.6
O1 C13A H13D 108.6
O1 C13A C14A 115(2)
H13C C13A H13D 107.6
C14A C13A H13C 108.6
C14A C13A H13D 108.6
C13A C14A H14C 113.3
C13A C14A H14D 113.3
H14C C14A H14D 110.7
C15A C14A C13A 92(2)
C15A C14A H14C 113.3
C15A C14A H14D 113.3
C14A C15A H15C 110.8
C14A C15A H15D 110.8
C14A C15A C16A 104.7(13)
H15C C15A H15D 108.9
C16A C15A H15C 110.8
C16A C15A H15D 110.8
O1 C16A C15A 108.4(8)
O1 C16A H16C 110.0
O1 C16A H16D 110.0
C15A C16A H16C 110.0
C15A C16A H16D 110.0
H16C C16A H16D 108.4
O2 C17A H17C 111.5
O2 C17A H17D 111.5
O2 C17A C18A 101.2(14)
H17C C17A H17D 109.3
C18A C17A H17C 111.5
C18A C17A H17D 111.5
C17A C18A H18C 110.8
C17A C18A H18D 110.8
C17A C18A C19A 104.6(16)
H18C C18A H18D 108.9
C19A C18A H18C 110.8
C19A C18A H18D 110.8
C18A C19A H19C 112.4
C18A C19A H19D 112.4
H19C C19A H19D 110.0
C20A C19A C18A 96.8(14)
C20A C19A H19C 112.4
C20A C19A H19D 112.4
O2 C20A C19A 107.0(11)
O2 C20A H20C 110.3
O2 C20A H20D 110.3
C19A C20A H20C 110.3
C19A C20A H20D 110.3
H20C C20A H20D 108.6
O3 C21A H21C 111.7
O3 C21A H21D 111.7
O3 C21A C22A 100.4(9)
H21C C21A H21D 109.5
C22A C21A H21C 111.7
C22A C21A H21D 111.7
H23C C23A H23D 109.3
C22A C23A H23C 111.4
C22A C23A H23D 111.4
C22A C23A C24A 101.7(7)
C24A C23A H23C 111.4
C24A C23A H23D 111.4
C21A C22A H22C 109.9
C21A C22A H22D 109.9
C23A C22A C21A 108.7(9)
C23A C22A H22C 109.9
C23A C22A H22D 109.9
H22C C22A H22D 108.3
O3 C24A C23A 103.9(7)
O3 C24A H24C 111.0
O3 C24A H24D 111.0
C23A C24A H24C 111.0
C23A C24A H24D 111.0
H24C C24A H24D 109.0

loop_
_geom_bond_atom_site_label_1
_geom_bond_atom_site_label_2
_geom_bond_distance
Li1 O1 1.926(4)
Li1 O3 1.919(4)
Li1 O2 1.932(4)
Li1 H 1.83(3)
Al1 N1 1.8776(18)
Al1 N2 1.8664(19)
Al1 H 1.61(3)
Al1 HA 1.55(2)
Si1 N1 1.7271(17)
Si1 C1 1.876(3)
Si1 C2 1.871(3)
Si1 C3 1.882(3)
Si2 N1 1.7168(18)
Si2 C4 1.879(3)
Si2 C5 1.867(3)
Si2 C6 1.871(3)
Si3 N2 1.721(2)
Si3 C7 1.870(3)
Si3 C8 1.872(4)
Si3 C9 1.873(3)
Si4 N2 1.708(2)
Si4 C11 1.873(4)
Si4 C12 1.885(4)
Si4 C10 1.867(4)
O1 C13 1.440(6)
O1 C16 1.443(4)
O1 C13A 1.433(9)
O1 C16A 1.434(8)
O3 C21 1.438(8)
O3 C24 1.441(8)
O3 C21A 1.442(8)
O3 C24A 1.432(8)
O2 C17 1.449(6)
O2 C20 1.432(5)
O2 C17A 1.440(9)
O2 C20A 1.432(9)
C4 H4A 0.9800
C4 H4B 0.9800
C4 H4C 0.9800
C5 H5A 0.9800
C5 H5B 0.9800
C5 H5C 0.9800
C1 H1A 0.9800
C1 H1B 0.9800
C1 H1C 0.9800
C6 H6A 0.9800
C6 H6B 0.9800
C6 H6C 0.9800
C2 H2A 0.9800
C2 H2B 0.9800
C2 H2C 0.9800
C7 H7A 0.9800
C7 H7B 0.9800
C7 H7C 0.9800
C3 H3A 0.9800
C3 H3B 0.9800
C3 H3C 0.9800
C11 H11A 0.9800
C11 H11B 0.9800
C11 H11C 0.9800
C8 H8A 0.9800
C8 H8B 0.9800
C8 H8C 0.9800
C12 H12A 0.9800
C12 H12B 0.9800
C12 H12C 0.9800
C10 H10A 0.9800
C10 H10B 0.9800
C10 H10C 0.9800
C9 H9A 0.9800
C9 H9B 0.9800
C9 H9C 0.9800
C13 H13A 0.9900
C13 H13B 0.9900
C13 C14 1.527(7)
C14 H14A 0.9900
C14 H14B 0.9900
C14 C15 1.506(6)
C15 H15A 0.9900
C15 H15B 0.9900
C15 C16 1.523(5)
C16 H16A 0.9900
C16 H16B 0.9900
C17 H17A 0.9900
C17 H17B 0.9900
C17 C18 1.504(7)
C18 H18A 0.9900
C18 H18B 0.9900
C18 C19 1.545(6)
C19 H19A 0.9900
C19 H19B 0.9900
C19 C20 1.508(8)
C20 H20A 0.9900
C20 H20B 0.9900
C21 H21A 0.9900
C21 H21B 0.9900
C21 C22 1.496(8)
C22 H22A 0.9900
C22 H22B 0.9900
C22 C23 1.480(8)
C23 H23A 0.9900
C23 H23B 0.9900
C23 C24 1.535(9)
C24 H24A 0.9900
C24 H24B 0.9900
C13A H13C 0.9900
C13A H13D 0.9900
C13A C14A 1.529(10)
C14A H14C 0.9900
C14A H14D 0.9900
C14A C15A 1.519(9)
C15A H15C 0.9900
C15A H15D 0.9900
C15A C16A 1.521(9)
C16A H16C 0.9900
C16A H16D 0.9900
C17A H17C 0.9900
C17A H17D 0.9900
C17A C18A 1.525(10)
C18A H18C 0.9900
C18A H18D 0.9900
C18A C19A 1.530(9)
C19A H19C 0.9900
C19A H19D 0.9900
C19A C20A 1.518(10)
C20A H20C 0.9900
C20A H20D 0.9900
C21A H21C 0.9900
C21A H21D 0.9900
C21A C22A 1.509(9)
C23A H23C 0.9900
C23A H23D 0.9900
C23A C22A 1.506(8)
C23A C24A 1.525(9)
C22A H22C 0.9900
C22A H22D 0.9900
C24A H24C 0.9900
C24A H24D 0.9900

loop_
_geom_torsion_atom_site_label_1
_geom_torsion_atom_site_label_2
_geom_torsion_atom_site_label_3
_geom_torsion_atom_site_label_4
_geom_torsion
Li1 O1 C13 C14 140.7(9)
Li1 O1 C16 C15 -127.7(4)
Li1 O1 C13A C14A 132(3)
Li1 O1 C16A C15A -161.9(7)
Li1 O3 C21 C22 175.8(7)
Li1 O3 C24 C23 174.0(4)
Li1 O3 C21A C22A 145.0(6)
Li1 O3 C24A C23A -142.9(6)
Li1 O2 C17 C18 -175.4(5)
Li1 O2 C20 C19 -156.8(5)
Li1 O2 C17A C18A 160.7(10)
Li1 O2 C20A C19A 171.4(11)
O1 C13 C14 C15 3.1(17)
O1 C13A C14A C15A 41(4)
O3 C21 C22 C23 4.4(13)
O3 C21A C22A C23A 24.2(12)
O2 C17 C18 C19 -31.6(11)
O2 C17A C18A C19A 37(2)
N1 Al1 N2 Si3 77.34(13)
N1 Al1 N2 Si4 -122.18(11)
N2 Al1 N1 Si1 -150.95(10)
N2 Al1 N1 Si2 31.52(16)
C4 Si2 N1 Al1 -140.78(14)
C4 Si2 N1 Si1 41.83(16)
C5 Si2 N1 Al1 -23.75(17)
C5 Si2 N1 Si1 158.86(13)
C1 Si1 N1 Al1 -29.60(15)
C1 Si1 N1 Si2 148.05(13)
C6 Si2 N1 Al1 96.25(16)
C6 Si2 N1 Si1 -81.14(16)
C2 Si1 N1 Al1 90.92(18)
C2 Si1 N1 Si2 -91.4(2)
C7 Si3 N2 Al1 -135.61(14)
C7 Si3 N2 Si4 64.94(18)
C3 Si1 N1 Al1 -147.03(14)
C3 Si1 N1 Si2 30.63(18)
C11 Si4 N2 Al1 -61.44(18)
C11 Si4 N2 Si3 97.96(18)
C8 Si3 N2 Al1 -16.5(2)
C8 Si3 N2 Si4 -175.99(18)
C12 Si4 N2 Al1 179.2(2)
C12 Si4 N2 Si3 -21.4(3)
C10 Si4 N2 Al1 60.06(17)
C10 Si4 N2 Si3 -140.55(16)
C9 Si3 N2 Al1 103.8(2)
C9 Si3 N2 Si4 -55.6(2)
C13 O1 C16 C15 40.8(10)
C13 O1 C13A C14A 75(17)
C13 O1 C16A C15A -12.8(13)
C13 C14 C15 C16 20.1(13)
C14 C15 C16 O1 -35.1(7)
C16 O1 C13 C14 -27.8(16)
C16 O1 C13A C14A -42(4)
C16 O1 C16A C15A 108(2)
C17 O2 C20 C19 18.2(10)
C17 O2 C17A C18A 74(7)
C17 O2 C20A C19A -24(2)
C17 C18 C19 C20 41.7(11)
C18 C19 C20 O2 -37.8(11)
C20 O2 C17 C18 9.3(11)
C20 O2 C17A C18A -24(2)
C20 O2 C20A C19A 60(6)
C21 O3 C24 C23 -30.8(12)
C21 O3 C21A C22A 86(4)
C21 O3 C24A C23A 30.0(14)
C21 C22 C23 C24 -23.0(11)
C22 C23 C24 O3 33.5(10)
C24 O3 C21 C22 17.4(14)
C24 O3 C21A C22A -25.8(12)
C24 O3 C24A C23A -35(3)
C13A O1 C13 C14 -92(18)
C13A O1 C16 C15 47(2)
C13A O1 C16A C15A -7(2)
C13A C14A C15A C16A -40(2)
C14A C15A C16A O1 33.2(17)
C16A O1 C13 C14 -9.5(15)
C16A O1 C16 C15 -23.5(16)
C16A O1 C13A C14A -23(4)
C17A O2 C17 C18 -76(8)
C17A O2 C20 C19 28.3(16)
C17A O2 C20A C19A -14(3)
C17A C18A C19A C20A -43(2)
C18A C19A C20A O2 35(2)
C20A O2 C17 C18 19.9(16)
C20A O2 C20 C19 -81(7)
C20A O2 C17A C18A -14(3)
C21A O3 C21 C22 -55(4)
C21A O3 C24 C23 -15.4(11)
C21A O3 C24A C23A 43.8(13)
C22A C23A C24A O3 -25.8(12)
C24A O3 C21 C22 2.3(15)
C24A O3 C24 C23 90(4)
C24A O3 C21A C22A -41.8(12)
C24A C23A C22A C21A 0.6(12)

loop_
_twin_individual_id
_twin_individual_mass_fraction_refined
1 0.95319
2 0.04681
